data_1540594
loop_
_publ_author_name
'Zheng, Yang'
'Mao, Jincheng'
'Weng, Yuecheng'
'Zhang, Xiaolu'
'Xu, Xinfang'

_publ_section_title
;
 Cyclopentadiene Construction via Rh-Catalyzed Carbene/Alkyne Metathesis
 Terminated with Intramolecular Formal [3 + 2] Cycloaddition.
;
_journal_issue 22
_journal_name_full 'Organic letters'
_journal_page_first 5638
_journal_page_last 5641
_journal_paper_doi 10.1021/acs.orglett.5b02912
_journal_volume 17
_journal_year 2015
_chemical_formula_moiety 'C21 H16 O4'
_chemical_formula_sum 'C21 H16 O4'
_chemical_formula_weight 332.34
_chemical_name_systematic
; 
 ? 
;
_space_group_IT_number 61
_symmetry_cell_setting orthorhombic
_symmetry_space_group_name_Hall '-P 2ac 2ab'
_symmetry_space_group_name_H-M 'P b c a'
_atom_sites_solution_hydrogens geom
_atom_sites_solution_primary direct
_atom_sites_solution_secondary difmap
_audit_creation_method SHELXL-97
_cell_angle_alpha 90.00
_cell_angle_beta 90.00
_cell_angle_gamma 90.00
_cell_formula_units_Z 8
_cell_length_a 11.3289(6)
_cell_length_b 14.3997(7)
_cell_length_c 19.8404(10)
_cell_measurement_reflns_used 3324
_cell_measurement_temperature 223(2)
_cell_measurement_theta_max 29.8830
_cell_measurement_theta_min 3.4890
_cell_volume 3236.6(3)
_computing_cell_refinement
;
CrysAlisPro, Agilent Technologies,
Version 1.171.36.32 (release 02-08-2013 CrysAlis171 .NET)
(compiled Aug  2 2013,16:46:58)
;
_computing_data_collection
;
CrysAlisPro, Agilent Technologies,
Version 1.171.36.32 (release 02-08-2013 CrysAlis171 .NET)
(compiled Aug  2 2013,16:46:58)
;
_computing_data_reduction
;
CrysAlisPro, Agilent Technologies,
Version 1.171.36.32 (release 02-08-2013 CrysAlis171 .NET)
(compiled Aug  2 2013,16:46:58)
;
_computing_structure_refinement 'SHELXL-97 (Sheldrick, 1997)'
_computing_structure_solution 'SHELXS-97 (Sheldrick, 1990)'
_diffrn_ambient_temperature 223(2)
_diffrn_measured_fraction_theta_full 0.998
_diffrn_measured_fraction_theta_max 0.998
_diffrn_measurement_device_type 'Xcalibur, Atlas, Gemini'
_diffrn_measurement_method '\w scans'
_diffrn_radiation_monochromator graphite
_diffrn_radiation_source 'fine-focus sealed tube'
_diffrn_radiation_type MoK\a
_diffrn_radiation_wavelength 0.71073
_diffrn_reflns_av_R_equivalents 0.0393
_diffrn_reflns_av_sigmaI/netI 0.0339
_diffrn_reflns_limit_h_max 12
_diffrn_reflns_limit_h_min -13
_diffrn_reflns_limit_k_max 17
_diffrn_reflns_limit_k_min -17
_diffrn_reflns_limit_l_max 24
_diffrn_reflns_limit_l_min -23
_diffrn_reflns_number 12432
_diffrn_reflns_theta_full 25.50
_diffrn_reflns_theta_max 25.50
_diffrn_reflns_theta_min 3.01
_exptl_absorpt_coefficient_mu 0.094
_exptl_absorpt_correction_T_max 0.9723
_exptl_absorpt_correction_T_min 0.9284
_exptl_absorpt_correction_type multi-scan
_exptl_absorpt_process_details 'Jacobson, R. (1998) Private communication'
_exptl_crystal_colour orange
_exptl_crystal_density_diffrn 1.364
_exptl_crystal_density_method 'not measured'
_exptl_crystal_description block
_exptl_crystal_F_000 1392
_exptl_crystal_size_max 0.80
_exptl_crystal_size_mid 0.60
_exptl_crystal_size_min 0.30
_refine_diff_density_max 0.188
_refine_diff_density_min -0.152
_refine_diff_density_rms 0.040
_refine_ls_extinction_coef 0.0058(5)
_refine_ls_extinction_expression Fc^*^=kFc[1+0.001xFc^2^\l^3^/sin(2\q)]^-1/4^
_refine_ls_extinction_method SHELXL
_refine_ls_goodness_of_fit_ref 1.029
_refine_ls_hydrogen_treatment constr
_refine_ls_matrix_type full
_refine_ls_number_parameters 228
_refine_ls_number_reflns 3006
_refine_ls_number_restraints 0
_refine_ls_restrained_S_all 1.029
_refine_ls_R_factor_all 0.0564
_refine_ls_R_factor_gt 0.0395
_refine_ls_shift/su_max 0.001
_refine_ls_shift/su_mean 0.000
_refine_ls_structure_factor_coef Fsqd
_refine_ls_weighting_details 'calc w=1/[\s^2^(Fo^2^)+(0.0472P)^2^+0.2409P] where P=(Fo^2^+2Fc^2^)/3'
_refine_ls_weighting_scheme calc
_refine_ls_wR_factor_gt 0.0925
_refine_ls_wR_factor_ref 0.0994
_reflns_number_gt 2299
_reflns_number_total 3006
_reflns_threshold_expression >2sigma(I)
_cod_data_source_file ol5b02912_si_002.cif
_cod_data_source_block g150430a
_cod_database_code 1540594

loop_
_symmetry_equiv_pos_as_xyz
'x, y, z'
'-x+1/2, -y, z+1/2'
'x+1/2, -y+1/2, -z'
'-x, y+1/2, -z+1/2'
'-x, -y, -z'
'x-1/2, y, -z-1/2'
'-x-1/2, y-1/2, z'
'x, -y-1/2, z-1/2'

loop_
_atom_site_label
_atom_site_type_symbol
_atom_site_fract_x
_atom_site_fract_y
_atom_site_fract_z
_atom_site_U_iso_or_equiv
_atom_site_adp_type
_atom_site_occupancy
_atom_site_symmetry_multiplicity
_atom_site_calc_flag
_atom_site_refinement_flags
O1 O 0.25859(9) 1.20648(8) 0.33315(5) 0.0460(3) Uani 1 1 d .
O2 O 0.33959(11) 1.33800(9) 0.29409(7) 0.0633(4) Uani 1 1 d .
O3 O 0.60615(10) 0.67647(7) 0.51986(6) 0.0464(3) Uani 1 1 d .
O4 O 0.41508(10) 0.66081(8) 0.49402(7) 0.0593(4) Uani 1 1 d .
C1 C 0.45918(13) 1.20639(10) 0.32966(8) 0.0364(4) Uani 1 1 d .
C2 C 0.42908(12) 1.12364(10) 0.35422(7) 0.0324(3) Uani 1 1 d .
C3 C 0.53348(11) 1.06613(9) 0.36592(7) 0.0314(3) Uani 1 1 d .
C4 C 0.62861(12) 1.11627(10) 0.34382(7) 0.0320(3) Uani 1 1 d .
C5 C 0.58987(13) 1.21227(10) 0.32123(8) 0.0384(4) Uani 1 1 d .
H5A H 0.6239 1.2609 0.3499 0.046 Uiso 1 1 calc R
H5B H 0.6116 1.2240 0.2742 0.046 Uiso 1 1 calc R
C6 C 0.75209(12) 1.08681(10) 0.33395(7) 0.0309(3) Uani 1 1 d .
C7 C 0.77822(13) 0.99892(10) 0.30790(7) 0.0355(4) Uani 1 1 d .
H7 H 0.7168 0.9567 0.2992 0.043 Uiso 1 1 calc R
C8 C 0.89397(13) 0.97366(11) 0.29478(8) 0.0408(4) Uani 1 1 d .
H8 H 0.9105 0.9146 0.2770 0.049 Uiso 1 1 calc R
C9 C 0.98516(13) 1.03478(12) 0.30766(8) 0.0433(4) Uani 1 1 d .
H9 H 1.0636 1.0171 0.2991 0.052 Uiso 1 1 calc R
C10 C 0.96110(13) 1.12143(12) 0.33304(8) 0.0434(4) Uani 1 1 d .
H10 H 1.0232 1.1629 0.3421 0.052 Uiso 1 1 calc R
C11 C 0.84569(13) 1.14790(11) 0.34538(8) 0.0388(4) Uani 1 1 d .
H11 H 0.8301 1.2079 0.3617 0.047 Uiso 1 1 calc R
C12 C 0.35447(14) 1.26077(12) 0.31579(9) 0.0435(4) Uani 1 1 d .
C13 C 0.29759(12) 1.11684(11) 0.35755(8) 0.0388(4) Uani 1 1 d .
H13A H 0.2683 1.0666 0.3287 0.047 Uiso 1 1 calc R
H13B H 0.2709 1.1061 0.4039 0.047 Uiso 1 1 calc R
C14 C 0.52959(11) 0.97366(10) 0.39861(7) 0.0318(3) Uani 1 1 d .
C15 C 0.62387(12) 0.93905(10) 0.43666(7) 0.0353(4) Uani 1 1 d .
H15 H 0.6926 0.9750 0.4415 0.042 Uiso 1 1 calc R
C16 C 0.61788(13) 0.85314(10) 0.46725(7) 0.0352(4) Uani 1 1 d .
H16 H 0.6835 0.8301 0.4909 0.042 Uiso 1 1 calc R
C17 C 0.51511(12) 0.80041(10) 0.46326(7) 0.0337(4) Uani 1 1 d .
C18 C 0.42014(13) 0.83479(10) 0.42682(8) 0.0415(4) Uani 1 1 d .
H18 H 0.3498 0.8003 0.4243 0.050 Uiso 1 1 calc R
C19 C 0.42801(12) 0.91926(10) 0.39422(8) 0.0397(4) Uani 1 1 d .
H19 H 0.3637 0.9405 0.3686 0.048 Uiso 1 1 calc R
C20 C 0.50423(14) 0.70665(11) 0.49396(8) 0.0390(4) Uani 1 1 d .
C21 C 0.60592(17) 0.58201(12) 0.54429(11) 0.0640(6) Uani 1 1 d .
H21A H 0.5410 0.5736 0.5756 0.096 Uiso 1 1 calc R
H21B H 0.6799 0.5693 0.5671 0.096 Uiso 1 1 calc R
H21C H 0.5967 0.5397 0.5066 0.096 Uiso 1 1 calc R

loop_
_atom_site_aniso_label
_atom_site_aniso_U_11
_atom_site_aniso_U_22
_atom_site_aniso_U_33
_atom_site_aniso_U_23
_atom_site_aniso_U_13
_atom_site_aniso_U_12
O1 0.0340(6) 0.0496(7) 0.0545(7) -0.0012(6) -0.0014(5) 0.0109(5)
O2 0.0551(8) 0.0475(7) 0.0872(10) 0.0123(7) -0.0063(7) 0.0159(6)
O3 0.0450(6) 0.0414(6) 0.0528(7) 0.0124(5) -0.0122(5) -0.0037(5)
O4 0.0404(7) 0.0505(7) 0.0870(10) 0.0217(7) -0.0009(6) -0.0082(6)
C1 0.0342(8) 0.0362(8) 0.0388(9) -0.0026(7) 0.0011(7) 0.0055(7)
C2 0.0287(7) 0.0381(8) 0.0304(8) -0.0045(7) -0.0009(6) 0.0027(7)
C3 0.0292(7) 0.0321(8) 0.0330(8) -0.0031(6) -0.0028(6) 0.0000(7)
C4 0.0300(7) 0.0311(7) 0.0348(8) -0.0042(6) -0.0023(6) -0.0002(7)
C5 0.0344(8) 0.0335(8) 0.0474(9) 0.0020(7) 0.0006(7) 0.0014(7)
C6 0.0288(8) 0.0323(8) 0.0317(7) 0.0030(6) -0.0013(6) -0.0007(7)
C7 0.0342(8) 0.0337(8) 0.0385(8) 0.0020(7) -0.0003(7) -0.0002(7)
C8 0.0445(9) 0.0369(8) 0.0411(9) 0.0037(7) 0.0048(7) 0.0092(8)
C9 0.0309(8) 0.0559(10) 0.0432(9) 0.0110(8) 0.0023(7) 0.0070(8)
C10 0.0302(8) 0.0537(10) 0.0464(9) 0.0031(8) -0.0024(7) -0.0072(8)
C11 0.0360(8) 0.0381(8) 0.0423(9) -0.0022(7) -0.0014(7) -0.0030(7)
C12 0.0405(9) 0.0419(9) 0.0483(10) -0.0023(8) -0.0018(7) 0.0089(8)
C13 0.0306(8) 0.0439(9) 0.0418(9) -0.0019(7) 0.0000(7) 0.0058(7)
C14 0.0280(7) 0.0348(8) 0.0325(8) -0.0041(6) 0.0002(6) 0.0009(7)
C15 0.0299(7) 0.0401(8) 0.0360(8) 0.0004(7) -0.0044(6) -0.0072(7)
C16 0.0317(8) 0.0414(9) 0.0324(8) 0.0016(7) -0.0042(6) 0.0004(7)
C17 0.0315(8) 0.0347(8) 0.0349(8) -0.0004(7) 0.0012(6) -0.0013(7)
C18 0.0285(8) 0.0391(9) 0.0568(10) 0.0026(8) -0.0039(7) -0.0062(7)
C19 0.0287(7) 0.0397(8) 0.0507(10) 0.0049(8) -0.0077(7) -0.0004(7)
C20 0.0350(9) 0.0429(9) 0.0390(9) 0.0026(7) 0.0018(7) -0.0028(8)
C21 0.0617(12) 0.0459(10) 0.0844(15) 0.0242(10) -0.0201(10) -0.0043(9)

loop_
_atom_type_symbol
_atom_type_description
_atom_type_scat_dispersion_real
_atom_type_scat_dispersion_imag
_atom_type_scat_source
C C 0.0033 0.0016 'International Tables Vol C Tables 4.2.6.8 and 6.1.1.4'
H H 0.0000 0.0000 'International Tables Vol C Tables 4.2.6.8 and 6.1.1.4'
O O 0.0106 0.0060 'International Tables Vol C Tables 4.2.6.8 and 6.1.1.4'

loop_
_geom_angle_atom_site_label_1
_geom_angle_atom_site_label_2
_geom_angle_atom_site_label_3
_geom_angle
C12 O1 C13 110.36(11)
C20 O3 C21 115.71(13)
C2 C1 C12 110.10(13)
C2 C1 C5 110.23(13)
C12 C1 C5 139.54(14)
C1 C2 C3 110.96(12)
C1 C2 C13 109.27(13)
C3 C2 C13 139.65(13)
C4 C3 C2 106.68(12)
C4 C3 C14 129.60(13)
C2 C3 C14 123.66(12)
C3 C4 C6 129.59(13)
C3 C4 C5 110.31(12)
C6 C4 C5 119.80(12)
C1 C5 C4 101.66(12)
C1 C5 H5A 111.4
C4 C5 H5A 111.4
C1 C5 H5B 111.4
C4 C5 H5B 111.4
H5A C5 H5B 109.3
C11 C6 C7 117.99(13)
C11 C6 C4 121.16(13)
C7 C6 C4 120.67(12)
C8 C7 C6 120.48(14)
C8 C7 H7 119.8
C6 C7 H7 119.8
C9 C8 C7 120.40(15)
C9 C8 H8 119.8
C7 C8 H8 119.8
C10 C9 C8 119.91(14)
C10 C9 H9 120.0
C8 C9 H9 120.0
C9 C10 C11 120.19(15)
C9 C10 H10 119.9
C11 C10 H10 119.9
C10 C11 C6 121.02(14)
C10 C11 H11 119.5
C6 C11 H11 119.5
O2 C12 O1 120.10(14)
O2 C12 C1 133.01(16)
O1 C12 C1 106.90(13)
O1 C13 C2 103.36(12)
O1 C13 H13A 111.1
C2 C13 H13A 111.1
O1 C13 H13B 111.1
C2 C13 H13B 111.1
H13A C13 H13B 109.1
C19 C14 C15 117.60(13)
C19 C14 C3 120.13(12)
C15 C14 C3 122.23(12)
C16 C15 C14 121.27(13)
C16 C15 H15 119.4
C14 C15 H15 119.4
C15 C16 C17 120.34(13)
C15 C16 H16 119.8
C17 C16 H16 119.8
C18 C17 C16 118.91(13)
C18 C17 C20 118.25(13)
C16 C17 C20 122.79(13)
C19 C18 C17 120.55(13)
C19 C18 H18 119.7
C17 C18 H18 119.7
C18 C19 C14 121.26(13)
C18 C19 H19 119.4
C14 C19 H19 119.4
O4 C20 O3 123.01(14)
O4 C20 C17 124.53(14)
O3 C20 C17 112.42(13)
O3 C21 H21A 109.5
O3 C21 H21B 109.5
H21A C21 H21B 109.5
O3 C21 H21C 109.5
H21A C21 H21C 109.5
H21B C21 H21C 109.5

loop_
_geom_bond_atom_site_label_1
_geom_bond_atom_site_label_2
_geom_bond_distance
O1 C12 1.3819(19)
O1 C13 1.4477(18)
O2 C12 1.2044(19)
O3 C20 1.3364(18)
O3 C21 1.4440(19)
O4 C20 1.2066(18)
C1 C2 1.332(2)
C1 C12 1.448(2)
C1 C5 1.492(2)
C2 C3 1.4623(19)
C2 C13 1.494(2)
C3 C4 1.3694(19)
C3 C14 1.4817(19)
C4 C6 1.4749(19)
C4 C5 1.518(2)
C5 H5A 0.9800
C5 H5B 0.9800
C6 C11 1.396(2)
C6 C7 1.3987(19)
C7 C8 1.385(2)
C7 H7 0.9400
C8 C9 1.381(2)
C8 H8 0.9400
C9 C10 1.373(2)
C9 H9 0.9400
C10 C11 1.384(2)
C10 H10 0.9400
C11 H11 0.9400
C13 H13A 0.9800
C13 H13B 0.9800
C14 C19 1.3948(19)
C14 C15 1.3998(19)
C15 C16 1.380(2)
C15 H15 0.9400
C16 C17 1.392(2)
C16 H16 0.9400
C17 C18 1.388(2)
C17 C20 1.486(2)
C18 C19 1.380(2)
C18 H18 0.9400
C19 H19 0.9400
C21 H21A 0.9700
C21 H21B 0.9700
C21 H21C 0.9700

loop_
_geom_torsion_atom_site_label_1
_geom_torsion_atom_site_label_2
_geom_torsion_atom_site_label_3
_geom_torsion_atom_site_label_4
_geom_torsion
C12 C1 C2 C3 177.62(12)
C5 C1 C2 C3 0.89(17)
C12 C1 C2 C13 0.78(17)
C5 C1 C2 C13 -175.95(12)
C1 C2 C3 C4 -3.17(17)
C13 C2 C3 C4 172.22(16)
C1 C2 C3 C14 174.40(13)
C13 C2 C3 C14 -10.2(3)
C2 C3 C4 C6 -169.57(14)
C14 C3 C4 C6 13.1(3)
C2 C3 C4 C5 4.08(16)
C14 C3 C4 C5 -173.29(14)
C2 C1 C5 C4 1.48(16)
C12 C1 C5 C4 -173.79(19)
C3 C4 C5 C1 -3.49(16)
C6 C4 C5 C1 170.88(13)
C3 C4 C6 C11 -146.22(15)
C5 C4 C6 C11 40.64(19)
C3 C4 C6 C7 38.7(2)
C5 C4 C6 C7 -134.44(15)
C11 C6 C7 C8 0.7(2)
C4 C6 C7 C8 175.97(13)
C6 C7 C8 C9 0.4(2)
C7 C8 C9 C10 -0.6(2)
C8 C9 C10 C11 -0.4(2)
C9 C10 C11 C6 1.6(2)
C7 C6 C11 C10 -1.7(2)
C4 C6 C11 C10 -176.93(14)
C13 O1 C12 O2 179.71(15)
C13 O1 C12 C1 -0.63(17)
C2 C1 C12 O2 179.48(19)
C5 C1 C12 O2 -5.2(4)
C2 C1 C12 O1 -0.11(18)
C5 C1 C12 O1 175.16(17)
C12 O1 C13 C2 1.04(15)
C1 C2 C13 O1 -1.11(15)
C3 C2 C13 O1 -176.55(16)
C4 C3 C14 C19 -155.32(15)
C2 C3 C14 C19 27.7(2)
C4 C3 C14 C15 27.1(2)
C2 C3 C14 C15 -149.85(14)
C19 C14 C15 C16 1.7(2)
C3 C14 C15 C16 179.31(13)
C14 C15 C16 C17 -2.8(2)
C15 C16 C17 C18 1.4(2)
C15 C16 C17 C20 178.71(14)
C16 C17 C18 C19 1.0(2)
C20 C17 C18 C19 -176.45(14)
C17 C18 C19 C14 -2.0(2)
C15 C14 C19 C18 0.7(2)
C3 C14 C19 C18 -176.96(14)
C21 O3 C20 O4 4.1(2)
C21 O3 C20 C17 -173.75(14)
C18 C17 C20 O4 -6.1(2)
C16 C17 C20 O4 176.61(15)
C18 C17 C20 O3 171.68(13)
C16 C17 C20 O3 -5.6(2)
